data_1529668
loop_
_publ_author_name
'Boilot, J.P.'
'Collin, G.'
'Colomban, P.'
'Comes, R.'

_publ_section_title
;
 Crystal structure and ion-ion correlation in ion rich beta alumina type
 compounds. II. Potassium beta ferrite
;
_journal_name_full 'Solid State Ionics'
_journal_page_first 69
_journal_page_last 76
_journal_volume 1
_journal_year 1980
_chemical_formula_sum 'Fe10.92 K1.55 O17'
_space_group_IT_number 194
_symmetry_space_group_name_Hall '-P 6c 2c'
_symmetry_space_group_name_H-M 'P 63/m m c'
_cell_angle_alpha 90
_cell_angle_beta 90
_cell_angle_gamma 120
_cell_formula_units_Z 2
_cell_length_a 5.953
_cell_length_b 5.953
_cell_length_c 23.668
_cell_volume 726.380
_citation_journal_id_ASTM SSIOD3
_cod_data_source_file Boilot_SSIOD3_1980_748.cif
_cod_data_source_block Fe10.92K1.55O17
_cod_original_cell_volume 726.3801
_cod_database_code 1529668

loop_
_symmetry_equiv_pos_as_xyz
x,y,z
x-y,x,z+1/2
-y,x-y,z
-x,-y,z+1/2
-x+y,-x,z
y,-x+y,z+1/2
-y,-x,-z+1/2
x-y,-y,-z
x,x-y,-z+1/2
y,x,-z
-x+y,y,-z+1/2
-x,-x+y,-z
-x,-y,-z
-x+y,-x,-z-1/2
y,-x+y,-z
x,y,-z-1/2
x-y,x,-z
-y,x-y,-z-1/2
y,x,z-1/2
-x+y,y,z
-x,-x+y,z-1/2
-y,-x,z
x-y,-y,z-1/2
x,x-y,z

loop_
_atom_site_label
_atom_site_type_symbol
_atom_site_fract_x
_atom_site_fract_y
_atom_site_fract_z
_atom_site_occupancy
_atom_site_U_iso_or_equiv
O1 O-2 0.5043 1.0086 0.1479 1 0.0
K1 K+1 0.6885 1.377 0.25 0.246 0.0
O4 O-2 0 0 0.1459 1 0.0
O3 O-2 0.66667 0.3333 0.0569 1 0.0
Fe1 Fe+3 0.8324 0.6648 0.1063 1 0.0
O2 O-2 0.1547 0.3094 0.052 1 0.0
Fe3 Fe+3 0.3333 0.6667 0.1742 1 0.0
Fe4 Fe+3 0 0 0 1 0.0
O5 O-2 0.3333 0.6667 0.25 1 0.0
Fe2 Fe+3 0.3333 0.6667 0.0254 0.96 0.0
K2 K+1 0.885 0.77 0.25 0.268 0.0
